data_7128420
loop_
_publ_author_name
'Berdiell, Izar Capel'
'Kulmaczewski, Rafal'
'Shahid, Namrah'
'Cespedes, Oscar'
'Halcrow, Malcolm A.'

_publ_section_title
;
 The number and shape of lattice solvent molecules controls spin-crossover
 in an isomorphous series of crystalline solvate salts.
;
_journal_issue 53
_journal_name_full 'Chemical communications (Cambridge, England)'
_journal_page_first 6566
_journal_page_last 6569
_journal_paper_doi 10.1039/d1cc02624k
_journal_volume 57
_journal_year 2021
_chemical_formula_moiety 'C26 H24 Fe N12 O2, 2(B F4), 2(C H3 N O2)'
_chemical_formula_sum 'C28 H30 B2 F8 Fe N14 O6'
_chemical_formula_weight 888.13
_chemical_name_systematic
;
Bis-[N-(2,6-di{pyrazol-1-yl}pyrid-4-yl)acetamide]iron(II)
ditetrafluoroborate bis-nitromethane solvate
;
_space_group_crystal_system orthorhombic
_space_group_IT_number 60
_space_group_name_Hall '-P 2n 2ab'
_space_group_name_H-M_alt 'P b c n'
_atom_sites_solution_hydrogens geom
_audit_creation_date 2020-07-20
_audit_creation_method
;
Olex2 1.3
(compiled 2020.06.28 svn.raecde09e for OlexSys, GUI svn.r6132)
;
_cell_angle_alpha 90
_cell_angle_beta 90
_cell_angle_gamma 90
_cell_formula_units_Z 4
_cell_length_a 20.7377(3)
_cell_length_b 8.8852(2)
_cell_length_c 19.6895(3)
_cell_measurement_reflns_used 4195
_cell_measurement_temperature 120(2)
_cell_measurement_theta_max 73.44
_cell_measurement_theta_min 4.24
_cell_volume 3627.96(11)
_computing_cell_refinement 'CrysAlisPro, Agilent Technologies'
_computing_data_collection 'CrysAlisPro, Agilent Technologies'
_computing_data_reduction 'CrysAlisPro, Agilent Technologies'
_computing_molecular_graphics 'XSEED (Barbour, 2001)'
_computing_publication_material 'Olex2 1.3 (Dolomanov et al., 2009)'
_computing_structure_refinement 'SHELXL 2018/3 (Sheldrick, 2015)'
_computing_structure_solution 'SHELXS (Sheldrick, 2015)'
_diffrn_ambient_environment N~2~
_diffrn_ambient_temperature 120(2)
_diffrn_detector 'CCD plate'
_diffrn_detector_area_resol_mean 5.3095
_diffrn_measured_fraction_theta_full 0.954
_diffrn_measured_fraction_theta_max 0.940
_diffrn_measurement_device_type 'SuperNova, Dual, Cu at zero, Atlas'
_diffrn_measurement_method '\w scans'
_diffrn_radiation_monochromator mirror
_diffrn_radiation_probe x-ray
_diffrn_radiation_type CuK\a
_diffrn_radiation_wavelength 1.54184
_diffrn_reflns_av_R_equivalents 0.0224
_diffrn_reflns_av_unetI/netI 0.0264
_diffrn_reflns_Laue_measured_fraction_full 0.954
_diffrn_reflns_Laue_measured_fraction_max 0.940
_diffrn_reflns_limit_h_max 25
_diffrn_reflns_limit_h_min -17
_diffrn_reflns_limit_k_max 7
_diffrn_reflns_limit_k_min -9
_diffrn_reflns_limit_l_max 24
_diffrn_reflns_limit_l_min -24
_diffrn_reflns_number 8233
_diffrn_reflns_point_group_measured_fraction_full 0.954
_diffrn_reflns_point_group_measured_fraction_max 0.940
_diffrn_reflns_theta_full 72.000
_diffrn_reflns_theta_max 73.795
_diffrn_reflns_theta_min 4.264
_diffrn_source 'micro-focus sealed X-ray tube'
_diffrn_source_type 'SuperNova (Cu) X-ray Source'
_exptl_absorpt_coefficient_mu 4.283
_exptl_absorpt_correction_T_max 1.000
_exptl_absorpt_correction_T_min 0.561
_exptl_absorpt_correction_type multi-scan
_exptl_absorpt_process_details
; 
CrysAlisPro, Agilent Technologies,
Version 1.171.36.24 (release 03-12-2012 CrysAlis171 .NET)
Empirical absorption correction using spherical harmonics,
 implemented in SCALE3 ABSPACK scaling algorithm.
;
_exptl_crystal_colour yellow
_exptl_crystal_density_diffrn 1.626
_exptl_crystal_description plate
_exptl_crystal_F_000 1808
_exptl_crystal_size_max 0.38
_exptl_crystal_size_mid 0.25
_exptl_crystal_size_min 0.05
_refine_diff_density_max 0.352
_refine_diff_density_min -0.307
_refine_diff_density_rms 0.050
_refine_ls_extinction_method none
_refine_ls_goodness_of_fit_ref 1.022
_refine_ls_hydrogen_treatment constr
_refine_ls_matrix_type full
_refine_ls_number_parameters 269
_refine_ls_number_reflns 3449
_refine_ls_number_restraints 1
_refine_ls_restrained_S_all 1.024
_refine_ls_R_factor_all 0.0408
_refine_ls_R_factor_gt 0.0343
_refine_ls_shift/su_max 0.001
_refine_ls_shift/su_mean 0.000
_refine_ls_structure_factor_coef Fsqd
_refine_ls_weighting_details 'w=1/[\s^2^(Fo^2^)+(0.0455P)^2^+1.8193P] where P=(Fo^2^+2Fc^2^)/3'
_refine_ls_weighting_scheme calc
_refine_ls_wR_factor_gt 0.0838
_refine_ls_wR_factor_ref 0.0874
_reflns_Friedel_coverage 0.000
_reflns_number_gt 3036
_reflns_number_total 3449
_reflns_threshold_expression 'I > 2\s(I)'
_cod_data_source_file d1cc02624k3.cif
_cod_data_source_block ic80-men
_cod_depositor_comments 'Adding full bibliography for 7128414--7128431.cif.'
_cod_database_code 7128420
_shelx_shelxl_version_number 2018/3
_shelx_space_group_comment
;
The symmetry employed for this shelxl refinement is uniquely defined
by the following loop, which should always be used as a source of
symmetry information in preference to the above space-group names.
They are only intended as comments.
;
_olex2_refinement_description
;
1. Fixed Uiso
 At 1.2 times of:
  All C(H) groups, All N(H) groups
 At 1.5 times of:
  All C(H,H,H) groups
2. Restrained distances
 N18-H18
 0.95 with sigma of 0.02
3.a Aromatic/amide H refined with riding coordinates:
 C4(H4), C6(H6), C10(H10), C11(H11), C12(H12), C15(H15), C16(H16), C17(H17),
 N18(H18)
3.b Idealised Me refined as rotating group:
 C21(H21A,H21B,H21C), C27(H27A,H27B,H27C)
;
_olex2_submission_special_instructions 'No special instructions were received'

loop_
_space_group_symop_operation_xyz
'x, y, z'
'-x+1/2, -y+1/2, z+1/2'
'x+1/2, -y+1/2, -z'
'-x, y, -z+1/2'
'-x, -y, -z'
'x-1/2, y-1/2, -z-1/2'
'-x-1/2, y-1/2, z'
'x, -y, z-1/2'

loop_
_atom_site_label
_atom_site_type_symbol
_atom_site_fract_x
_atom_site_fract_y
_atom_site_fract_z
_atom_site_U_iso_or_equiv
_atom_site_adp_type
_atom_site_occupancy
_atom_site_site_symmetry_order
_atom_site_calc_flag
_atom_site_refinement_flags_posn
_atom_site_refinement_flags_adp
_atom_site_refinement_flags_occupancy
_atom_site_disorder_assembly
_atom_site_disorder_group
Fe1 Fe 0.500000 0.70128(5) 0.250000 0.01685(12) Uani 1 2 d S T P . .
N2 N 0.39799(7) 0.69395(17) 0.24918(7) 0.0154(3) Uani 1 1 d . . . . .
C3 C 0.36597(8) 0.6101(2) 0.20395(8) 0.0159(3) Uani 1 1 d . . . . .
C4 C 0.29989(8) 0.6045(2) 0.19954(9) 0.0174(4) Uani 1 1 d . . . . .
H4 H 0.278965 0.542907 0.166844 0.021 Uiso 1 1 calc R U . . .
C5 C 0.26451(8) 0.6933(2) 0.24519(8) 0.0166(4) Uani 1 1 d . . . . .
C6 C 0.29679(8) 0.7848(2) 0.29223(9) 0.0169(4) Uani 1 1 d . . . . .
H6 H 0.274112 0.848141 0.322890 0.020 Uiso 1 1 calc R U . . .
C7 C 0.36327(8) 0.7779(2) 0.29158(8) 0.0156(3) Uani 1 1 d . . . . .
N8 N 0.40700(6) 0.52592(17) 0.16107(7) 0.0172(3) Uani 1 1 d . . . . .
N9 N 0.47234(7) 0.54243(18) 0.16896(8) 0.0194(3) Uani 1 1 d . . . . .
C10 C 0.49800(8) 0.4553(2) 0.12128(10) 0.0245(4) Uani 1 1 d . . . . .
H10 H 0.543032 0.444067 0.114021 0.029 Uiso 1 1 calc R U . . .
C11 C 0.45055(9) 0.3823(2) 0.08307(10) 0.0277(4) Uani 1 1 d . . . . .
H11 H 0.456881 0.314451 0.046363 0.033 Uiso 1 1 calc R U . . .
C12 C 0.39309(9) 0.4292(2) 0.10980(9) 0.0227(4) Uani 1 1 d . . . . .
H12 H 0.351301 0.399713 0.095211 0.027 Uiso 1 1 calc R U . . .
N13 N 0.40218(7) 0.86199(17) 0.33686(7) 0.0166(3) Uani 1 1 d . . . . .
N14 N 0.46759(7) 0.85934(18) 0.32732(8) 0.0191(3) Uani 1 1 d . . . . .
C15 C 0.49144(9) 0.9402(2) 0.37822(10) 0.0235(4) Uani 1 1 d . . . . .
H15 H 0.536074 0.959053 0.384966 0.028 Uiso 1 1 calc R U . . .
C16 C 0.44238(8) 0.9940(2) 0.42066(9) 0.0247(4) Uani 1 1 d . . . . .
H16 H 0.447157 1.054336 0.460180 0.030 Uiso 1 1 calc R U . . .
C17 C 0.38614(8) 0.9414(2) 0.39319(9) 0.0211(4) Uani 1 1 d . . . . .
H17 H 0.343873 0.957492 0.410315 0.025 Uiso 1 1 calc R U . . .
N18 N 0.19796(7) 0.68306(19) 0.24037(8) 0.0201(3) Uani 1 1 d D . . . .
H18 H 0.183448 0.619764 0.209583 0.024 Uiso 1 1 calc DR U . . .
C19 C 0.15140(8) 0.7579(2) 0.27695(9) 0.0183(4) Uani 1 1 d . . . . .
O20 O 0.16305(6) 0.85338(16) 0.31923(7) 0.0244(3) Uani 1 1 d . . . . .
C21 C 0.08345(9) 0.7113(2) 0.25885(10) 0.0227(4) Uani 1 1 d . . . . .
H21A H 0.064235 0.656781 0.297108 0.034 Uiso 1 1 calc R U . . .
H21B H 0.084417 0.645770 0.218816 0.034 Uiso 1 1 calc R U . . .
H21C H 0.057630 0.800970 0.248900 0.034 Uiso 1 1 calc R U . . .
B22 B 0.16920(11) 0.4438(3) 0.08443(11) 0.0252(5) Uani 1 1 d . . . . .
F23 F 0.15194(5) 0.45593(14) 0.15347(6) 0.0289(3) Uani 1 1 d . . . . .
F24 F 0.16433(8) 0.58254(19) 0.05510(9) 0.0604(5) Uani 1 1 d . . . . .
F25 F 0.23198(5) 0.39014(15) 0.08023(6) 0.0339(3) Uani 1 1 d . . . . .
F26 F 0.12685(6) 0.3445(2) 0.05438(8) 0.0549(5) Uani 1 1 d . . . . .
C27 C 0.19175(10) 0.8856(2) 0.47244(10) 0.0287(4) Uani 1 1 d . . . . .
H27A H 0.149191 0.872094 0.493187 0.043 Uiso 1 1 calc R U . . .
H27B H 0.224977 0.882298 0.507804 0.043 Uiso 1 1 calc R U . . .
H27C H 0.199477 0.804986 0.439483 0.043 Uiso 1 1 calc R U . . .
N28 N 0.19418(7) 1.03242(19) 0.43761(8) 0.0225(3) Uani 1 1 d . . . . .
O29 O 0.14600(7) 1.11081(19) 0.43773(9) 0.0395(4) Uani 1 1 d . . . . .
O30 O 0.24470(7) 1.06832(17) 0.40967(7) 0.0293(3) Uani 1 1 d . . . . .

loop_
_atom_site_aniso_label
_atom_site_aniso_U_11
_atom_site_aniso_U_22
_atom_site_aniso_U_33
_atom_site_aniso_U_23
_atom_site_aniso_U_13
_atom_site_aniso_U_12
Fe1 0.00780(19) 0.0235(2) 0.0193(2) 0.000 0.00054(14) 0.000
N2 0.0109(7) 0.0205(8) 0.0149(7) 0.0009(6) -0.0005(5) 0.0004(6)
C3 0.0135(8) 0.0180(9) 0.0161(8) 0.0016(6) -0.0004(6) 0.0010(7)
C4 0.0141(8) 0.0211(10) 0.0172(8) -0.0007(7) -0.0018(6) -0.0003(7)
C5 0.0117(8) 0.0197(10) 0.0185(8) 0.0034(7) 0.0006(6) -0.0007(7)
C6 0.0123(8) 0.0218(10) 0.0165(8) 0.0005(7) 0.0003(6) -0.0001(7)
C7 0.0138(8) 0.0178(9) 0.0152(8) 0.0025(6) -0.0012(6) -0.0009(6)
N8 0.0116(6) 0.0223(8) 0.0177(7) -0.0016(6) -0.0008(5) 0.0008(6)
N9 0.0104(7) 0.0262(9) 0.0217(7) 0.0000(6) 0.0006(6) 0.0010(6)
C10 0.0160(9) 0.0330(12) 0.0244(9) -0.0020(8) 0.0037(7) 0.0052(7)
C11 0.0240(10) 0.0349(12) 0.0243(9) -0.0085(8) -0.0013(8) 0.0063(8)
C12 0.0193(9) 0.0282(11) 0.0207(9) -0.0041(8) -0.0033(7) 0.0025(7)
N13 0.0102(6) 0.0226(8) 0.0169(7) -0.0008(6) -0.0001(5) -0.0014(6)
N14 0.0100(7) 0.0257(9) 0.0216(7) 0.0005(6) -0.0010(6) -0.0012(6)
C15 0.0145(8) 0.0329(11) 0.0232(9) -0.0022(8) -0.0040(7) -0.0029(7)
C16 0.0200(9) 0.0338(12) 0.0205(9) -0.0052(8) -0.0023(7) -0.0034(8)
C17 0.0166(8) 0.0284(11) 0.0182(8) -0.0027(7) 0.0021(7) -0.0022(7)
N18 0.0113(7) 0.0260(9) 0.0229(7) -0.0051(6) -0.0019(6) -0.0010(6)
C19 0.0123(8) 0.0234(10) 0.0192(8) 0.0029(7) -0.0004(7) 0.0002(7)
O20 0.0155(6) 0.0325(8) 0.0252(7) -0.0064(6) 0.0002(5) 0.0017(5)
C21 0.0119(9) 0.0298(11) 0.0266(9) -0.0006(8) -0.0006(7) -0.0002(7)
B22 0.0224(10) 0.0341(13) 0.0189(9) -0.0058(9) -0.0017(8) 0.0037(9)
F23 0.0256(6) 0.0409(7) 0.0203(5) -0.0045(5) 0.0005(4) -0.0052(5)
F24 0.0643(10) 0.0606(11) 0.0563(10) 0.0276(8) 0.0176(8) 0.0238(8)
F25 0.0184(6) 0.0437(8) 0.0397(7) -0.0095(6) 0.0001(5) 0.0030(5)
F26 0.0225(6) 0.0827(11) 0.0594(9) -0.0494(9) -0.0069(6) 0.0040(7)
C27 0.0395(11) 0.0231(11) 0.0235(9) 0.0038(8) -0.0001(8) -0.0018(8)
N28 0.0241(8) 0.0236(9) 0.0198(7) -0.0012(6) 0.0007(6) 0.0010(6)
O29 0.0366(8) 0.0394(10) 0.0425(9) 0.0058(7) 0.0101(7) 0.0191(7)
O30 0.0231(7) 0.0343(9) 0.0306(7) 0.0034(6) 0.0005(6) -0.0056(6)

loop_
_atom_type_symbol
_atom_type_description
_atom_type_scat_dispersion_real
_atom_type_scat_dispersion_imag
_atom_type_scat_source
C C 0.0181 0.0091 'International Tables Vol C Tables 4.2.6.8 and 6.1.1.4'
H H 0.0000 0.0000 'International Tables Vol C Tables 4.2.6.8 and 6.1.1.4'
N N 0.0311 0.0180 'International Tables Vol C Tables 4.2.6.8 and 6.1.1.4'
O O 0.0492 0.0322 'International Tables Vol C Tables 4.2.6.8 and 6.1.1.4'
Fe Fe -1.1336 3.1974 'International Tables Vol C Tables 4.2.6.8 and 6.1.1.4'
F F 0.0727 0.0534 'International Tables Vol C Tables 4.2.6.8 and 6.1.1.4'
B B 0.0090 0.0039 'International Tables Vol C Tables 4.2.6.8 and 6.1.1.4'

loop_
_geom_angle_atom_site_label_1
_geom_angle_atom_site_label_2
_geom_angle_atom_site_label_3
_geom_angle
_geom_angle_site_symmetry_1
_geom_angle_site_symmetry_3
_geom_angle_publ_flag
N2 Fe1 N2 176.47(8) . 4_655 ?
N2 Fe1 N9 104.22(5) . 4_655 ?
N2 Fe1 N9 73.44(5) . . ?
N2 Fe1 N14 108.85(5) . 4_655 ?
N2 Fe1 N14 73.54(5) . . ?
N9 Fe1 N9 100.45(8) . 4_655 ?
N14 Fe1 N9 89.27(6) . 4_655 ?
N14 Fe1 N9 146.93(5) . . ?
N14 Fe1 N14 99.68(8) 4_655 . ?
C3 N2 Fe1 121.23(12) . . ?
C7 N2 Fe1 121.24(12) . . ?
C7 N2 C3 117.46(15) . . ?
N2 C3 C4 123.88(16) . . ?
N2 C3 N8 113.19(14) . . ?
C4 C3 N8 122.93(16) . . ?
C3 C4 H4 121.3 . . ?
C3 C4 C5 117.43(16) . . ?
C5 C4 H4 121.3 . . ?
C6 C5 C4 119.96(16) . . ?
N18 C5 C4 116.10(16) . . ?
N18 C5 C6 123.94(16) . . ?
C5 C6 H6 121.8 . . ?
C7 C6 C5 116.41(16) . . ?
C7 C6 H6 121.8 . . ?
N2 C7 C6 124.84(16) . . ?
N2 C7 N13 112.48(14) . . ?
C6 C7 N13 122.68(16) . . ?
N9 N8 C3 118.07(14) . . ?
C12 N8 C3 130.69(15) . . ?
C12 N8 N9 111.22(14) . . ?
N8 N9 Fe1 114.02(11) . . ?
C10 N9 Fe1 141.26(12) . . ?
C10 N9 N8 104.68(14) . . ?
N9 C10 H10 124.2 . . ?
N9 C10 C11 111.65(16) . . ?
C11 C10 H10 124.2 . . ?
C10 C11 H11 127.3 . . ?
C12 C11 C10 105.32(17) . . ?
C12 C11 H11 127.3 . . ?
N8 C12 C11 107.12(16) . . ?
N8 C12 H12 126.4 . . ?
C11 C12 H12 126.4 . . ?
N14 N13 C7 117.98(14) . . ?
C17 N13 C7 130.54(15) . . ?
C17 N13 N14 111.35(14) . . ?
N13 N14 Fe1 114.37(11) . . ?
C15 N14 Fe1 139.56(12) . . ?
C15 N14 N13 104.84(14) . . ?
N14 C15 H15 124.3 . . ?
N14 C15 C16 111.36(16) . . ?
C16 C15 H15 124.3 . . ?
C15 C16 H16 127.3 . . ?
C17 C16 C15 105.46(16) . . ?
C17 C16 H16 127.3 . . ?
N13 C17 C16 106.98(16) . . ?
N13 C17 H17 126.5 . . ?
C16 C17 H17 126.5 . . ?
C5 N18 H18 115.4 . . ?
C19 N18 C5 129.13(16) . . ?
C19 N18 H18 115.4 . . ?
N18 C19 C21 113.47(16) . . ?
O20 C19 N18 123.89(16) . . ?
O20 C19 C21 122.64(16) . . ?
C19 C21 H21A 109.5 . . ?
C19 C21 H21B 109.5 . . ?
C19 C21 H21C 109.5 . . ?
H21A C21 H21B 109.5 . . ?
H21A C21 H21C 109.5 . . ?
H21B C21 H21C 109.5 . . ?
F24 B22 F23 108.68(18) . . ?
F24 B22 F25 110.75(19) . . ?
F24 B22 F26 110.44(19) . . ?
F25 B22 F23 108.76(16) . . ?
F26 B22 F23 107.51(18) . . ?
F26 B22 F25 110.60(18) . . ?
H27A C27 H27B 109.5 . . ?
H27A C27 H27C 109.5 . . ?
H27B C27 H27C 109.5 . . ?
N28 C27 H27A 109.5 . . ?
N28 C27 H27B 109.5 . . ?
N28 C27 H27C 109.5 . . ?
O29 N28 C27 118.49(17) . . ?
O29 N28 O30 123.59(17) . . ?
O30 N28 C27 117.92(16) . . ?

loop_
_geom_bond_atom_site_label_1
_geom_bond_atom_site_label_2
_geom_bond_distance
_geom_bond_site_symmetry_2
_geom_bond_publ_flag
Fe1 N2 2.1165(15) . ?
Fe1 N9 2.2061(16) . ?
Fe1 N14 2.1776(16) . ?
N2 C3 1.337(2) . ?
N2 C7 1.331(2) . ?
C3 C4 1.374(2) . ?
C3 N8 1.413(2) . ?
C4 H4 0.9500 . ?
C4 C5 1.403(2) . ?
C5 C6 1.402(2) . ?
C5 N18 1.386(2) . ?
C6 H6 0.9500 . ?
C6 C7 1.380(2) . ?
C7 N13 1.416(2) . ?
N8 N9 1.3718(19) . ?
N8 C12 1.357(2) . ?
N9 C10 1.328(2) . ?
C10 H10 0.9500 . ?
C10 C11 1.399(3) . ?
C11 H11 0.9500 . ?
C11 C12 1.368(3) . ?
C12 H12 0.9500 . ?
N13 N14 1.3694(19) . ?
N13 C17 1.356(2) . ?
N14 C15 1.328(2) . ?
C15 H15 0.9500 . ?
C15 C16 1.401(3) . ?
C16 H16 0.9500 . ?
C16 C17 1.368(2) . ?
C17 H17 0.9500 . ?
N18 H18 0.8800 . ?
N18 C19 1.376(2) . ?
C19 O20 1.213(2) . ?
C19 C21 1.511(2) . ?
C21 H21A 0.9800 . ?
C21 H21B 0.9800 . ?
C21 H21C 0.9800 . ?
B22 F23 1.410(2) . ?
B22 F24 1.365(3) . ?
B22 F25 1.389(2) . ?
B22 F26 1.378(3) . ?
C27 H27A 0.9800 . ?
C27 H27B 0.9800 . ?
C27 H27C 0.9800 . ?
C27 N28 1.474(3) . ?
N28 O29 1.218(2) . ?
N28 O30 1.226(2) . ?

loop_
_geom_hbond_atom_site_label_D
_geom_hbond_atom_site_label_H
_geom_hbond_atom_site_label_A
_geom_hbond_distance_DH
_geom_hbond_distance_HA
_geom_hbond_distance_DA
_geom_hbond_angle_DHA
_geom_hbond_site_symmetry_A
_geom_hbond_publ_flag
N18 H18 F23 0.88 1.94 2.8127(19) 170.6 . yes

loop_
_geom_torsion_atom_site_label_1
_geom_torsion_atom_site_label_2
_geom_torsion_atom_site_label_3
_geom_torsion_atom_site_label_4
_geom_torsion
_geom_torsion_site_symmetry_1
_geom_torsion_site_symmetry_2
_geom_torsion_site_symmetry_3
_geom_torsion_site_symmetry_4
_geom_torsion_publ_flag
Fe1 N2 C3 C4 -177.88(13) . . . . ?
Fe1 N2 C3 N8 2.7(2) . . . . ?
Fe1 N2 C7 C6 176.91(13) . . . . ?
Fe1 N2 C7 N13 -2.8(2) . . . . ?
Fe1 N9 C10 C11 -177.90(15) . . . . ?
Fe1 N14 C15 C16 -165.31(15) . . . . ?
N2 C3 C4 C5 0.4(3) . . . . ?
N2 C3 N8 N9 -1.9(2) . . . . ?
N2 C3 N8 C12 179.93(18) . . . . ?
N2 C7 N13 N14 6.5(2) . . . . ?
N2 C7 N13 C17 -168.79(18) . . . . ?
C3 N2 C7 C6 -0.1(3) . . . . ?
C3 N2 C7 N13 -179.77(15) . . . . ?
C3 C4 C5 C6 0.9(3) . . . . ?
C3 C4 C5 N18 -178.82(16) . . . . ?
C3 N8 N9 Fe1 0.33(19) . . . . ?
C3 N8 N9 C10 -177.97(16) . . . . ?
C3 N8 C12 C11 177.76(18) . . . . ?
C4 C3 N8 N9 178.68(16) . . . . ?
C4 C3 N8 C12 0.5(3) . . . . ?
C4 C5 C6 C7 -1.8(2) . . . . ?
C4 C5 N18 C19 -178.57(18) . . . . ?
C5 C6 C7 N2 1.4(3) . . . . ?
C5 C6 C7 N13 -178.96(16) . . . . ?
C5 N18 C19 O20 3.2(3) . . . . ?
C5 N18 C19 C21 -177.53(17) . . . . ?
C6 C5 N18 C19 1.7(3) . . . . ?
C6 C7 N13 N14 -173.21(16) . . . . ?
C6 C7 N13 C17 11.5(3) . . . . ?
C7 N2 C3 C4 -0.9(3) . . . . ?
C7 N2 C3 N8 179.67(15) . . . . ?
C7 N13 N14 Fe1 -7.08(19) . . . . ?
C7 N13 N14 C15 -176.96(16) . . . . ?
C7 N13 C17 C16 176.43(18) . . . . ?
N8 C3 C4 C5 179.83(16) . . . . ?
N8 N9 C10 C11 -0.4(2) . . . . ?
N9 N8 C12 C11 -0.5(2) . . . . ?
N9 C10 C11 C12 0.1(3) . . . . ?
C10 C11 C12 N8 0.3(2) . . . . ?
C12 N8 N9 Fe1 178.86(12) . . . . ?
C12 N8 N9 C10 0.6(2) . . . . ?
N13 N14 C15 C16 0.4(2) . . . . ?
N14 N13 C17 C16 0.9(2) . . . . ?
N14 C15 C16 C17 0.1(2) . . . . ?
C15 C16 C17 N13 -0.6(2) . . . . ?
C17 N13 N14 Fe1 169.07(12) . . . . ?
C17 N13 N14 C15 -0.8(2) . . . . ?
N18 C5 C6 C7 177.97(17) . . . . ?
